data_1501640
loop_
_publ_author_name
'Ulrich Darbost'
'Janie Cabana'
'Eric Demers'
'Thierry Maris'
'James D. Wuest'

_publ_section_title
;
 Molecular Tectonics. Use of Br...aryl Supramolecular Interactions for the
 construction of Organized Networks from 9,9'-spirobifluorene in the
 Crystalline State.
;
_journal_name_full CheM
_journal_page_first 52
_journal_page_last 12369
_journal_paper_doi 10.5618/chem.2011.v1.n1.7
_journal_volume 1
_journal_year 2011
_chemical_compound_source 'Synthesized by the authors. See text'
_chemical_formula_moiety 'C25 H16 Br4 N4, C H2 Cl2'
_chemical_formula_sum 'C26 H18 Br4 Cl2 N4'
_chemical_formula_weight 776.98
_chemical_name_systematic
; 
 ? 
;
_space_group_IT_number 15
_symmetry_cell_setting monoclinic
_symmetry_space_group_name_Hall '-C 2yc'
_symmetry_space_group_name_H-M 'C 1 2/c 1'
_atom_sites_solution_hydrogens geom
_atom_sites_solution_primary direct
_atom_sites_solution_secondary difmap
_audit_creation_method SHELXL-97
_cell_angle_alpha 90.00
_cell_angle_beta 112.641(18)
_cell_angle_gamma 90.00
_cell_formula_units_Z 8
_cell_length_a 17.865(3)
_cell_length_b 19.788(3)
_cell_length_c 16.886(5)
_cell_measurement_reflns_used 16193
_cell_measurement_temperature 295(2)
_cell_measurement_theta_max 68.91
_cell_measurement_theta_min 2.83
_cell_volume 5509(2)
_computing_cell_refinement 'SMART (Bruker, 1999)'
_computing_data_collection 'SMART (Bruker, 1999)'
_computing_data_reduction 'SAINT (Bruker, 1999)'
_computing_molecular_graphics 'SHELXTL  (Sheldrick, 1997)'
_computing_publication_material 'UdMX (local program)'
_computing_structure_refinement 'SHELXL97 (Sheldrick, 1997)'
_computing_structure_solution 'SHELXS97 (Sheldrick, 1997)'
_diffrn_ambient_temperature 295(2)
_diffrn_detector_area_resol_mean 5.5
_diffrn_measured_fraction_theta_full 0.990
_diffrn_measured_fraction_theta_max 0.990
_diffrn_measurement_device_type 'Bruker AXS Smart 4K/Platform'
_diffrn_measurement_method \w
_diffrn_radiation_monochromator graphite
_diffrn_radiation_source 'Sealed Tube'
_diffrn_radiation_type CuK\a
_diffrn_radiation_wavelength 1.54178
_diffrn_reflns_av_R_equivalents 0.091
_diffrn_reflns_av_sigmaI/netI 0.0326
_diffrn_reflns_limit_h_max 21
_diffrn_reflns_limit_h_min -21
_diffrn_reflns_limit_k_max 23
_diffrn_reflns_limit_k_min -23
_diffrn_reflns_limit_l_max 20
_diffrn_reflns_limit_l_min -20
_diffrn_reflns_number 29398
_diffrn_reflns_theta_full 68.99
_diffrn_reflns_theta_max 68.99
_diffrn_reflns_theta_min 3.49
_diffrn_standards_decay_% 1.05
_diffrn_standards_number 213
_exptl_absorpt_coefficient_mu 9.108
_exptl_absorpt_correction_T_max 0.9130
_exptl_absorpt_correction_T_min 0.3800
_exptl_absorpt_correction_type multi-scan
_exptl_absorpt_process_details 'Sadabs (Sheldrick,1996)'
_exptl_crystal_colour red
_exptl_crystal_density_diffrn 1.873
_exptl_crystal_density_method 'not measured'
_exptl_crystal_description block
_exptl_crystal_F_000 3008
_exptl_crystal_size_max 0.15
_exptl_crystal_size_mid 0.09
_exptl_crystal_size_min 0.01
_refine_diff_density_max 0.840
_refine_diff_density_min -0.774
_refine_diff_density_rms 0.130
_refine_ls_extinction_method none
_refine_ls_goodness_of_fit_ref 1.082
_refine_ls_hydrogen_treatment constr
_refine_ls_matrix_type full
_refine_ls_number_parameters 326
_refine_ls_number_reflns 5086
_refine_ls_number_restraints 0
_refine_ls_restrained_S_all 1.082
_refine_ls_R_factor_all 0.0717
_refine_ls_R_factor_gt 0.0653
_refine_ls_shift/su_max 0.001
_refine_ls_shift/su_mean 0.000
_refine_ls_structure_factor_coef Fsqd
_refine_ls_weighting_details 'calc w=1/[\s^2^(Fo^2^)+(0.1224P)^2^] where P=(Fo^2^+2Fc^2^)/3'
_refine_ls_weighting_scheme calc
_refine_ls_wR_factor_gt 0.1925
_refine_ls_wR_factor_ref 0.2004
_reflns_number_gt 4234
_reflns_number_total 5086
_reflns_threshold_expression 'I > 2\s(I)'
_cod_data_source_file deposit.cif
_cod_data_source_block jiw743
_cod_depositor_comments
;
The following automatic conversions were performed:

'_symmetry_cell_setting' value 'Monoclinic' changed to 'monoclinic'
according to the built-in table from CIF Core dictionary named
'cif_core.dic' version 2.4.1 from 2010-06-29.

'_geom_bond_publ_flag'
value 'Y' changed to 'y' according to the built-in table from CIF
Core dictionary named 'cif_core.dic' version 2.4.1 from 2010-06-29
(42 times).

'_geom_angle_publ_flag' value 'Y' changed to 'y'
according to the built-in table from CIF Core dictionary named
'cif_core.dic' version 2.4.1 from 2010-06-29 (64
times).

'_geom_torsion_publ_flag' value 'Y' changed to 'y' according
to the built-in table from CIF Core dictionary named 'cif_core.dic'
version 2.4.1 from 2010-06-29 (96 times).

Automatic conversion script
Id: cif_fix_values 1715 2011-07-08 13:25:40Z adriana 
;
_cod_original_sg_symbol_H-M C2/c
_cod_database_code 1501640

loop_
_symmetry_equiv_pos_as_xyz
'x, y, z'
'-x, y, -z+1/2'
'x+1/2, y+1/2, z'
'-x+1/2, y+1/2, -z+1/2'
'-x, -y, -z'
'x, -y, z-1/2'
'-x+1/2, -y+1/2, -z'
'x+1/2, -y+1/2, z-1/2'

loop_
_atom_site_label
_atom_site_type_symbol
_atom_site_fract_x
_atom_site_fract_y
_atom_site_fract_z
_atom_site_U_iso_or_equiv
_atom_site_adp_type
_atom_site_occupancy
_atom_site_symmetry_multiplicity
_atom_site_calc_flag
_atom_site_refinement_flags
_atom_site_disorder_assembly
_atom_site_disorder_group
Br1 Br 0.82930(4) 0.86113(4) -0.36411(4) 0.0810(3) Uani 1 1 d . A 1
Br2 Br 1.17399(4) 1.01849(3) 0.10729(5) 0.0776(3) Uani 1 1 d . A 1
Br3 Br 1.16732(6) 0.47210(4) 0.06458(6) 0.0962(3) Uani 1 1 d . A 1
Br4 Br 0.80658(5) 0.65321(4) 0.21619(5) 0.0909(3) Uani 1 1 d . A 1
C1 C 0.9964(3) 0.7474(2) 0.0005(3) 0.0479(10) Uani 1 1 d . A 1
C2 C 0.9502(3) 0.7680(2) -0.0938(3) 0.0466(10) Uani 1 1 d . A 1
C3 C 0.8986(3) 0.7281(3) -0.1593(3) 0.0532(11) Uani 1 1 d . A 1
H3 H 0.8881 0.6837 -0.1488 0.064 Uiso 1 1 calc . B 1
C4 C 0.8622(3) 0.7556(3) -0.2418(3) 0.0536(11) Uani 1 1 d . A 1
C5 C 0.8814(3) 0.8221(3) -0.2535(3) 0.0562(12) Uani 1 1 d . A 1
C6 C 0.9337(3) 0.8618(3) -0.1882(3) 0.0561(12) Uani 1 1 d . A 1
H6 H 0.9449 0.9060 -0.1987 0.067 Uiso 1 1 calc . C 1
C7 C 0.9691(3) 0.8339(2) -0.1069(3) 0.0492(10) Uani 1 1 d . A 1
C8 C 1.0277(3) 0.8611(2) -0.0263(3) 0.0511(11) Uani 1 1 d . A 1
C9 C 1.0653(3) 0.9236(2) -0.0048(4) 0.0549(11) Uani 1 1 d . A 1
H9 H 1.0532 0.9582 -0.0451 0.066 Uiso 1 1 calc . D 1
C10 C 1.1208(3) 0.9332(3) 0.0775(4) 0.0569(12) Uani 1 1 d . A 1
C11 C 1.1411(3) 0.8833(3) 0.1417(3) 0.0559(11) Uani 1 1 d . A 1
C12 C 1.1014(3) 0.8208(3) 0.1186(3) 0.0546(11) Uani 1 1 d . A 1
H12 H 1.1125 0.7864 0.1591 0.065 Uiso 1 1 calc . E 1
C13 C 1.0466(3) 0.8104(2) 0.0369(3) 0.0481(10) Uani 1 1 d . A 1
C14 C 1.0445(3) 0.6824(2) 0.0110(3) 0.0470(10) Uani 1 1 d . A 1
C15 C 1.1009(3) 0.6680(3) -0.0231(3) 0.0557(12) Uani 1 1 d . A 1
H15 H 1.1143 0.7001 -0.0557 0.067 Uiso 1 1 calc . F 1
C16 C 1.1386(3) 0.6040(3) -0.0082(3) 0.0589(13) Uani 1 1 d . A 1
C17 C 1.1163(3) 0.5583(3) 0.0419(4) 0.0608(13) Uani 1 1 d . A 1
C18 C 1.0586(4) 0.5725(3) 0.0753(4) 0.0627(13) Uani 1 1 d . A 1
H18 H 1.0442 0.5403 0.1069 0.075 Uiso 1 1 calc . G 1
C19 C 1.0227(3) 0.6359(2) 0.0608(3) 0.0510(11) Uani 1 1 d . A 1
C20 C 0.9592(3) 0.6666(2) 0.0848(3) 0.0516(11) Uani 1 1 d . A 1
C21 C 0.9188(4) 0.6431(3) 0.1349(4) 0.0621(13) Uani 1 1 d . A 1
H21 H 0.9303 0.6007 0.1607 0.075 Uiso 1 1 calc . H 1
C22 C 0.8605(3) 0.6849(3) 0.1455(4) 0.0610(13) Uani 1 1 d . A 1
C23 C 0.8407(3) 0.7484(3) 0.1078(3) 0.0578(13) Uani 1 1 d . A 1
C24 C 0.8833(3) 0.7713(3) 0.0588(3) 0.0559(11) Uani 1 1 d . A 1
H24 H 0.8725 0.8138 0.0334 0.067 Uiso 1 1 calc . I 1
C25 C 0.9418(3) 0.7305(2) 0.0481(3) 0.0472(10) Uani 1 1 d . A 1
N1 N 0.8105(3) 0.7165(3) -0.3094(3) 0.0704(13) Uani 1 1 d . A 1
H1A H 0.7895 0.7333 -0.3602 0.106 Uiso 1 1 calc . J 1
H1B H 0.7997 0.6756 -0.3003 0.106 Uiso 1 1 calc . K 1
N2 N 1.2005(3) 0.8926(3) 0.2239(3) 0.0701(13) Uani 1 1 d . A 1
H2A H 1.2127 0.8601 0.2604 0.105 Uiso 1 1 calc . L 1
H2B H 1.2247 0.9309 0.2379 0.105 Uiso 1 1 calc . M 1
N3 N 1.1966(3) 0.5891(3) -0.0409(4) 0.0814(15) Uani 1 1 d . A 1
H3A H 1.2205 0.5504 -0.0306 0.122 Uiso 1 1 calc . N 1
H3B H 1.2088 0.6184 -0.0715 0.122 Uiso 1 1 calc . O 1
N4 N 0.7818(3) 0.7893(3) 0.1193(3) 0.0725(13) Uani 1 1 d . A 1
H4A H 0.7565 0.7754 0.1504 0.109 Uiso 1 1 calc . P 1
H4B H 0.7709 0.8284 0.0952 0.109 Uiso 1 1 calc . Q 1
C30 C 1.0000 0.6016(7) -0.2500 0.122(5) Uani 1 2 d S . 1
H30A H 1.0215 0.6304 -0.1998 0.146 Uiso 0.50 1 calc PR . 1
H30B H 0.9785 0.6304 -0.3002 0.146 Uiso 0.50 1 calc PR . 1
Cl1 Cl 1.0771(2) 0.55255(19) -0.2567(3) 0.1666(14) Uani 1 1 d . R 1
C31 C 1.0000 0.8964(8) 0.2500 0.179(10) Uani 1 2 d S . 1
H31A H 0.9721 0.8677 0.2764 0.215 Uiso 0.50 1 calc PR . 1
H31B H 1.0279 0.8677 0.2236 0.215 Uiso 0.50 1 calc PR . 1
Cl2 Cl 1.0713(4) 0.9472(2) 0.3293(3) 0.218(2) Uani 1 1 d . S 1

loop_
_atom_site_aniso_label
_atom_site_aniso_U_11
_atom_site_aniso_U_22
_atom_site_aniso_U_33
_atom_site_aniso_U_23
_atom_site_aniso_U_13
_atom_site_aniso_U_12
Br1 0.0683(4) 0.1088(6) 0.0584(4) 0.0272(3) 0.0162(3) 0.0016(3)
Br2 0.0782(5) 0.0547(4) 0.1038(6) -0.0181(3) 0.0392(4) -0.0088(3)
Br3 0.0985(6) 0.0641(4) 0.1227(7) -0.0024(4) 0.0388(5) 0.0260(4)
Br4 0.1067(6) 0.0949(6) 0.1014(6) -0.0173(4) 0.0736(5) -0.0309(4)
C1 0.046(2) 0.050(2) 0.050(2) 0.003(2) 0.022(2) 0.002(2)
C2 0.044(2) 0.052(2) 0.047(2) 0.0035(19) 0.0203(19) 0.0052(19)
C3 0.049(3) 0.056(3) 0.056(3) 0.000(2) 0.022(2) 0.002(2)
C4 0.045(2) 0.071(3) 0.050(2) 0.002(2) 0.023(2) 0.003(2)
C5 0.045(2) 0.079(3) 0.046(2) 0.015(2) 0.019(2) 0.010(2)
C6 0.054(3) 0.059(3) 0.061(3) 0.012(2) 0.027(2) 0.004(2)
C7 0.045(2) 0.054(3) 0.052(2) 0.003(2) 0.022(2) 0.003(2)
C8 0.049(3) 0.050(3) 0.060(3) 0.002(2) 0.027(2) 0.005(2)
C9 0.057(3) 0.046(2) 0.067(3) 0.000(2) 0.030(2) 0.001(2)
C10 0.054(3) 0.047(2) 0.076(3) -0.014(2) 0.032(2) -0.004(2)
C11 0.053(3) 0.059(3) 0.059(3) -0.010(2) 0.025(2) 0.002(2)
C12 0.053(3) 0.059(3) 0.053(3) 0.000(2) 0.022(2) 0.002(2)
C13 0.043(2) 0.052(2) 0.051(2) -0.0010(19) 0.0207(19) 0.0008(19)
C14 0.041(2) 0.052(2) 0.047(2) -0.0021(19) 0.0145(18) 0.0018(19)
C15 0.054(3) 0.065(3) 0.051(3) -0.002(2) 0.023(2) 0.001(2)
C16 0.050(3) 0.065(3) 0.056(3) -0.013(2) 0.015(2) 0.007(2)
C17 0.057(3) 0.049(3) 0.064(3) -0.009(2) 0.010(2) 0.008(2)
C18 0.066(3) 0.052(3) 0.072(3) 0.003(2) 0.028(3) 0.003(2)
C19 0.051(3) 0.048(2) 0.054(3) -0.0003(19) 0.020(2) -0.001(2)
C20 0.054(3) 0.050(2) 0.054(3) -0.005(2) 0.023(2) -0.005(2)
C21 0.072(3) 0.055(3) 0.067(3) 0.000(2) 0.035(3) -0.011(3)
C22 0.063(3) 0.069(3) 0.061(3) -0.015(2) 0.034(3) -0.017(3)
C23 0.048(3) 0.074(3) 0.054(3) -0.017(2) 0.023(2) -0.006(2)
C24 0.053(3) 0.056(3) 0.057(3) -0.003(2) 0.020(2) 0.004(2)
C25 0.045(2) 0.051(2) 0.047(2) -0.0008(18) 0.0192(19) -0.0004(19)
N1 0.068(3) 0.087(3) 0.050(2) -0.003(2) 0.015(2) -0.008(3)
N2 0.070(3) 0.071(3) 0.062(3) -0.011(2) 0.017(2) -0.011(2)
N3 0.076(3) 0.093(4) 0.085(4) -0.012(3) 0.041(3) 0.018(3)
N4 0.067(3) 0.083(3) 0.079(3) -0.014(3) 0.040(3) 0.005(3)
C30 0.150(13) 0.114(10) 0.098(9) 0.000 0.044(9) 0.000
Cl1 0.162(3) 0.164(3) 0.195(3) -0.078(3) 0.092(3) -0.031(2)
C31 0.26(2) 0.107(11) 0.29(3) 0.000 0.24(2) 0.000
Cl2 0.285(6) 0.181(4) 0.214(5) -0.054(3) 0.126(4) 0.047(4)

loop_
_atom_type_symbol
_atom_type_description
_atom_type_scat_dispersion_real
_atom_type_scat_dispersion_imag
_atom_type_scat_source
C C 0.0181 0.0091 'International Tables Vol C Tables 4.2.6.8 and 6.1.1.4'
H H 0.0000 0.0000 'International Tables Vol C Tables 4.2.6.8 and 6.1.1.4'
N N 0.0311 0.0180 'International Tables Vol C Tables 4.2.6.8 and 6.1.1.4'
Br Br -0.6763 1.2805 'International Tables Vol C Tables 4.2.6.8 and 6.1.1.4'
Cl Cl 0.3639 0.7018 'International Tables Vol C Tables 4.2.6.8 and 6.1.1.4'

loop_
_geom_angle_atom_site_label_1
_geom_angle_atom_site_label_2
_geom_angle_atom_site_label_3
_geom_angle_site_symmetry_1
_geom_angle_site_symmetry_3
_geom_angle
_geom_angle_publ_flag
C14 C1 C13 . . 115.4(4) y
C14 C1 C25 . . 101.6(4) y
C13 C1 C25 . . 111.4(4) y
C14 C1 C2 . . 113.5(4) y
C13 C1 C2 . . 101.5(4) y
C25 C1 C2 . . 114.0(4) y
C3 C2 C7 . . 122.6(4) y
C3 C2 C1 . . 127.1(4) y
C7 C2 C1 . . 110.3(4) y
C2 C3 C4 . . 119.1(5) y
C2 C3 H3 . . 120.5 ?
C4 C3 H3 . . 120.5 ?
C5 C4 N1 . . 122.0(5) y
C5 C4 C3 . . 117.5(5) y
N1 C4 C3 . . 120.4(5) y
C6 C5 C4 . . 123.5(5) y
C6 C5 BR1 . . 118.5(4) y
C4 C5 BR1 . . 118.0(4) y
C5 C6 C7 . . 118.3(5) y
C5 C6 H6 . . 120.9 ?
C7 C6 H6 . . 120.9 ?
C6 C7 C2 . . 119.0(5) y
C6 C7 C8 . . 131.8(5) y
C2 C7 C8 . . 109.2(4) y
C9 C8 C13 . . 119.1(5) y
C9 C8 C7 . . 132.1(5) y
C13 C8 C7 . . 108.7(4) y
C10 C9 C8 . . 118.3(5) y
C10 C9 H9 . . 120.8 ?
C8 C9 H9 . . 120.8 ?
C9 C10 C11 . . 123.6(5) y
C9 C10 BR2 . . 118.7(4) y
C11 C10 BR2 . . 117.6(4) y
N2 C11 C12 . . 120.0(5) y
N2 C11 C10 . . 123.0(5) y
C12 C11 C10 . . 116.9(5) y
C13 C12 C11 . . 120.1(5) y
C13 C12 H12 . . 120 ?
C11 C12 H12 . . 120 ?
C12 C13 C8 . . 121.9(5) y
C12 C13 C1 . . 127.8(5) y
C8 C13 C1 . . 110.3(4) y
C15 C14 C19 . . 122.4(5) y
C15 C14 C1 . . 127.0(5) y
C19 C14 C1 . . 110.5(4) y
C14 C15 C16 . . 119.3(5) y
C14 C15 H15 . . 120.3 ?
C16 C15 H15 . . 120.3 ?
N3 C16 C17 . . 122.5(5) y
N3 C16 C15 . . 120.0(6) y
C17 C16 C15 . . 117.5(5) y
C18 C17 C16 . . 123.2(5) y
C18 C17 BR3 . . 118.4(4) y
C16 C17 BR3 . . 118.4(4) y
C17 C18 C19 . . 118.7(5) y
C17 C18 H18 . . 120.7 ?
C19 C18 H18 . . 120.7 ?
C18 C19 C14 . . 118.9(5) y
C18 C19 C20 . . 132.6(5) y
C14 C19 C20 . . 108.4(4) y
C21 C20 C25 . . 119.9(5) y
C21 C20 C19 . . 131.7(5) y
C25 C20 C19 . . 108.4(4) y
C20 C21 C22 . . 117.9(5) y
C20 C21 H21 . . 121 ?
C22 C21 H21 . . 121 ?
C23 C22 C21 . . 123.2(5) y
C23 C22 BR4 . . 118.9(4) y
C21 C22 BR4 . . 117.9(4) y
C22 C23 N4 . . 122.1(5) y
C22 C23 C24 . . 117.6(5) y
N4 C23 C24 . . 120.2(5) y
C25 C24 C23 . . 119.8(5) y
C25 C24 H24 . . 120.1 ?
C23 C24 H24 . . 120.1 ?
C24 C25 C20 . . 121.6(5) y
C24 C25 C1 . . 127.6(4) y
C20 C25 C1 . . 110.9(4) y
C4 N1 H1A . . 120 ?
C4 N1 H1B . . 120 ?
H1A N1 H1B . . 120 ?
C11 N2 H2A . . 120 ?
C11 N2 H2B . . 120 ?
H2A N2 H2B . . 120 ?
C16 N3 H3A . . 120 ?
C16 N3 H3B . . 120 ?
H3A N3 H3B . . 120 ?
C23 N4 H4A . . 120 ?
C23 N4 H4B . . 120 ?
H4A N4 H4B . . 120 ?
CL1 C30 CL1 2_754 . 111.5(8) y
CL1 C30 H30A 2_754 . 109.3 ?
CL1 C30 H30A . . 109.3 ?
CL1 C30 H30B 2_754 . 109.3 ?
CL1 C30 H30B . . 109.3 ?
H30A C30 H30B . . 108 ?
CL2 C31 CL2 . 2_755 110.5(9) y
CL2 C31 H31A . . 109.5 ?
CL2 C31 H31A 2_755 . 109.5 ?
CL2 C31 H31B . . 109.5 ?
CL2 C31 H31B 2_755 . 109.5 ?
H31A C31 H31B . . 108.1 ?

loop_
_geom_bond_atom_site_label_1
_geom_bond_atom_site_label_2
_geom_bond_site_symmetry_2
_geom_bond_distance
_geom_bond_publ_flag
Br1 C5 . 1.902(5) y
Br2 C10 . 1.907(5) y
Br3 C17 . 1.902(5) y
Br4 C22 . 1.905(5) y
C1 C14 . 1.518(6) y
C1 C13 . 1.521(7) y
C1 C25 . 1.522(6) y
C1 C2 . 1.541(6) y
C2 C3 . 1.382(7) y
C2 C7 . 1.387(7) y
C3 C4 . 1.401(7) y
C3 H3 . 0.93 ?
C4 C5 . 1.392(8) y
C4 N1 . 1.394(7) y
C5 C6 . 1.383(8) y
C6 C7 . 1.386(7) y
C6 H6 . 0.93 ?
C7 C8 . 1.463(7) y
C8 C9 . 1.389(7) y
C8 C13 . 1.406(7) y
C9 C10 . 1.375(8) y
C9 H9 . 0.93 ?
C10 C11 . 1.406(8) y
C11 N2 . 1.397(7) y
C11 C12 . 1.404(8) y
C12 C13 . 1.366(7) y
C12 H12 . 0.93 ?
C14 C15 . 1.369(7) y
C14 C19 . 1.400(7) y
C15 C16 . 1.411(8) y
C15 H15 . 0.93 ?
C16 N3 . 1.380(7) y
C16 C17 . 1.397(9) y
C17 C18 . 1.380(8) y
C18 C19 . 1.387(7) y
C18 H18 . 0.93 ?
C19 C20 . 1.474(7) y
C20 C21 . 1.386(8) y
C20 C25 . 1.390(7) y
C21 C22 . 1.396(8) y
C21 H21 . 0.93 ?
C22 C23 . 1.391(8) y
C23 N4 . 1.400(7) y
C23 C24 . 1.400(8) y
C24 C25 . 1.385(7) y
C24 H24 . 0.93 ?
N1 H1A . 0.86 ?
N1 H1B . 0.86 ?
N2 H2A . 0.86 ?
N2 H2B . 0.86 ?
N3 H3A . 0.86 ?
N3 H3B . 0.86 ?
N4 H4A . 0.86 ?
N4 H4B . 0.86 ?
C30 Cl1 2_754 1.723(9) y
C30 Cl1 . 1.723(9) y
C30 H30a . 0.97 ?
C30 H30b . 0.97 ?
C31 Cl2 . 1.764(10) y
C31 Cl2 2_755 1.764(10) y
C31 H31a . 0.97 ?
C31 H31b . 0.97 ?

loop_
_geom_hbond_atom_site_label_D
_geom_hbond_atom_site_label_H
_geom_hbond_atom_site_label_A
_geom_hbond_distance_DH
_geom_hbond_distance_HA
_geom_hbond_distance_DA
_geom_hbond_angle_DHA
_geom_hbond_site_symmetry_A
N1 H1B N2 0.86 2.39 3.114(8) 142.7 8_465
N2 H2A N4 0.86 2.44 3.263(7) 161 2_755
N3 H3B N1 0.86 2.72 3.538(8) 159.6 2_754
N1 H1A BR1 0.86 2.64 3.065(6) 112.2 .
N2 H2B BR2 0.86 2.67 3.096(5) 111.6 .
N3 H3A BR3 0.86 2.66 3.085(7) 112 .
N4 H4A BR4 0.86 2.67 3.093(6) 111.9 .

loop_
_geom_torsion_atom_site_label_1
_geom_torsion_atom_site_label_2
_geom_torsion_atom_site_label_3
_geom_torsion_atom_site_label_4
_geom_torsion
_geom_torsion_publ_flag
C14 C1 C2 C3 51.3(6) y
C13 C1 C2 C3 175.7(5) y
C25 C1 C2 C3 -64.4(6) y
C14 C1 C2 C7 -126.9(4) y
C13 C1 C2 C7 -2.5(5) y
C25 C1 C2 C7 117.4(4) y
C7 C2 C3 C4 -1.5(7) y
C1 C2 C3 C4 -179.6(4) y
C2 C3 C4 C5 1.0(7) y
C2 C3 C4 N1 179.2(5) y
N1 C4 C5 C6 -178.5(5) y
C3 C4 C5 C6 -0.3(7) y
N1 C4 C5 BR1 4.1(7) y
C3 C4 C5 BR1 -177.7(4) y
C4 C5 C6 C7 0.1(8) y
BR1 C5 C6 C7 177.5(4) y
C5 C6 C7 C2 -0.6(7) y
C5 C6 C7 C8 177.9(5) y
C3 C2 C7 C6 1.3(7) y
C1 C2 C7 C6 179.6(4) y
C3 C2 C7 C8 -177.5(5) y
C1 C2 C7 C8 0.9(5) y
C6 C7 C8 C9 1.7(9) y
C2 C7 C8 C9 -179.7(5) y
C6 C7 C8 C13 -177.3(5) y
C2 C7 C8 C13 1.3(5) y
C13 C8 C9 C10 1.1(7) y
C7 C8 C9 C10 -177.8(5) y
C8 C9 C10 C11 -0.7(8) y
C8 C9 C10 BR2 179.1(4) y
C9 C10 C11 N2 176.8(5) y
BR2 C10 C11 N2 -3.0(7) y
C9 C10 C11 C12 -0.2(8) y
BR2 C10 C11 C12 -180.0(4) y
N2 C11 C12 C13 -176.4(5) y
C10 C11 C12 C13 0.6(7) y
C11 C12 C13 C8 -0.3(8) y
C11 C12 C13 C1 -178.5(5) y
C9 C8 C13 C12 -0.6(7) y
C7 C8 C13 C12 178.5(5) y
C9 C8 C13 C1 177.9(4) y
C7 C8 C13 C1 -3.0(5) y
C14 C1 C13 C12 -55.2(7) y
C25 C1 C13 C12 60.0(6) y
C2 C1 C13 C12 -178.3(5) y
C14 C1 C13 C8 126.4(4) y
C25 C1 C13 C8 -118.4(4) y
C2 C1 C13 C8 3.3(5) y
C13 C1 C14 C15 -62.5(6) y
C25 C1 C14 C15 176.8(5) y
C2 C1 C14 C15 53.9(6) y
C13 C1 C14 C19 118.4(4) y
C25 C1 C14 C19 -2.2(5) y
C2 C1 C14 C19 -125.1(4) y
C19 C14 C15 C16 0.4(7) y
C1 C14 C15 C16 -178.5(4) y
C14 C15 C16 N3 -178.9(5) y
C14 C15 C16 C17 -0.5(7) y
N3 C16 C17 C18 179.7(6) y
C15 C16 C17 C18 1.4(8) y
N3 C16 C17 BR3 -0.7(7) y
C15 C16 C17 BR3 -179.0(4) y
C16 C17 C18 C19 -2.0(8) y
BR3 C17 C18 C19 178.4(4) y
C17 C18 C19 C14 1.8(8) y
C17 C18 C19 C20 178.2(5) y
C15 C14 C19 C18 -1.0(7) y
C1 C14 C19 C18 178.1(4) y
C15 C14 C19 C20 -178.3(4) y
C1 C14 C19 C20 0.8(5) y
C18 C19 C20 C21 5.1(8) y
C14 C19 C20 C21 -178.0(5) y
C18 C19 C20 C25 -175.6(5) y
C14 C19 C20 C25 1.2(6) y
C25 C20 C21 C22 1.0(8) y
C19 C20 C21 C22 -179.9(5) y
C20 C21 C22 C23 0.5(9) y
C20 C21 C22 BR4 -178.8(4) y
C21 C22 C23 N4 179.8(5) y
BR4 C22 C23 N4 -0.9(7) y
C21 C22 C23 C24 -1.6(8) y
BR4 C22 C23 C24 177.7(4) y
C22 C23 C24 C25 1.1(7) y
N4 C23 C24 C25 179.8(5) y
C23 C24 C25 C20 0.3(8) y
C23 C24 C25 C1 -177.4(5) y
C21 C20 C25 C24 -1.4(8) y
C19 C20 C25 C24 179.3(4) y
C21 C20 C25 C1 176.6(5) y
C19 C20 C25 C1 -2.7(5) y
C14 C1 C25 C24 -179.1(5) y
C13 C1 C25 C24 57.5(6) y
C2 C1 C25 C24 -56.6(6) y
C14 C1 C25 C20 3.0(5) y
C13 C1 C25 C20 -120.4(4) y
C2 C1 C25 C20 125.5(4) y
